data_8100191
loop_
_publ_author_name
'He, Yuan'
'Li, Da-Cheng'
'Liu, Ying'
'Dou, Jian-Min'
'Wang, Da-Qi'

_publ_section_title
;
Crystal structure of bis(benzo-1,4,7,10,13-pentaoxacyclopentadec-2-
ene)bis(thiocyanato)disodium(I), Na~2~(SCN)~2~(C~14~H~20~O~5~)~2~, 
a benzo-15-crown-5 complex
;
_journal_issue 4
_journal_name_full 'Zeitschrift f\"ur Kristallographie - New Crystal Structures'
_journal_page_first 411
_journal_page_last 412
_journal_volume 219
_journal_year 2004
_chemical_formula_moiety Na2(SCN)2(C14H205)2
_chemical_formula_sum 'C30 H40 N2 Na2 O10 S2'
_chemical_formula_weight 349.37
_chemical_melting_point 372.6(5)
_space_group_IT_number 15
_symmetry_cell_setting monoclinic
_symmetry_space_group_name_Hall '-C 2yc'
_symmetry_space_group_name_H-M 'C 1 2/c 1'
_cell_angle_alpha 90.00
_cell_angle_beta 106.816(4)
_cell_angle_gamma 90.00
_cell_formula_units_Z 4
_cell_length_a 17.708(5)
_cell_length_b 11.236(3)
_cell_length_c 17.821(5)
_cell_measurement_temperature 293(2)
_cell_volume 3393.9(17)
_diffrn_ambient_temperature 293(2)
_exptl_crystal_density_diffrn 1.368
_cod_depositor_comments
;
The following automatic conversions were performed:

'_chemical_melting_point' value '99 - 100 \%C' was changed to
'372.6(5)' - it was converted from degrees Celsius(C) to Kelvins(K),
the average value was taken and precision was estimated.

Automatic conversion script
Id: cif_fix_values 1646 2011-03-28 12:23:43Z adriana 
;
_cod_original_sg_symbol_H-M 'C 2/c'
_cod_database_code 8100191

loop_
_symmetry_equiv_pos_as_xyz
'x, y, z'
'-x, y, -z+1/2'
'x+1/2, y+1/2, z'
'-x+1/2, y+1/2, -z+1/2'
'-x, -y, -z'
'x, -y, z-1/2'
'-x+1/2, -y+1/2, -z'
'x+1/2, -y+1/2, z-1/2'

loop_
_atom_site_label
_atom_site_type_symbol
_atom_site_fract_x
_atom_site_fract_y
_atom_site_fract_z
_atom_site_U_iso_or_equiv
_atom_site_adp_type
_atom_site_occupancy
_atom_site_symmetry_multiplicity
_atom_site_Wyckoff_symbol
_atom_site_calc_flag
_atom_site_refinement_flags
_atom_site_disorder_assembly
_atom_site_disorder_group
Na1 Na 0.25822(5) -0.08803(7) 0.99121(5) 0.0510(3) Uani 1 8 f d . . .
N1 N 0.18775(12) -0.22760(17) 1.05674(13) 0.0682(6) Uani 1 8 f d . . .
O1 O 0.28939(8) 0.00718(12) 0.87694(8) 0.0466(4) Uani 1 8 f d . . .
O2 O 0.38400(8) 0.03782(12) 1.01638(8) 0.0472(4) Uani 1 8 f d . . .
O3 O 0.29898(9) 0.02153(14) 1.12002(9) 0.0599(4) Uani 1 8 f d . . .
O4 O 0.16449(8) 0.07639(12) 0.99679(9) 0.0564(4) Uani 1 8 f d . . .
O5 O 0.14242(9) -0.07854(13) 0.87396(9) 0.0593(4) Uani 1 8 f d . . .
S1 S 0.10625(4) -0.22470(7) 1.16871(4) 0.0780(3) Uani 1 8 f d . . .
C1 C 0.35510(12) 0.07376(18) 0.88177(13) 0.0402(5) Uani 1 8 f d . . .
C2 C 0.37325(16) 0.1258(2) 0.81878(15) 0.0545(7) Uani 1 8 f d . . .
C3 C 0.44204(17) 0.1900(2) 0.82980(19) 0.0627(8) Uani 1 8 f d . . .
C4 C 0.49253(16) 0.2031(2) 0.90278(19) 0.0591(7) Uani 1 8 f d . . .
C5 C 0.47524(14) 0.1531(2) 0.96653(17) 0.0504(7) Uani 1 8 f d . . .
C6 C 0.40673(12) 0.08890(18) 0.95676(13) 0.0396(5) Uani 1 8 f d . . .
C7 C 0.41912(17) 0.0870(3) 1.09276(15) 0.0640(8) Uani 1 8 f d . . .
C8 C 0.38283(16) 0.0285(3) 1.14810(17) 0.0700(8) Uani 1 8 f d . . .
C9 C 0.25728(18) 0.1300(3) 1.11483(18) 0.0634(8) Uani 1 8 f d . . .
C10 C 0.17274(17) 0.1038(3) 1.07699(17) 0.0610(7) Uani 1 8 f d . . .
C11 C 0.08764(16) 0.0393(3) 0.95328(19) 0.0654(8) Uani 1 8 f d . . .
C12 C 0.08843(17) 0.0167(3) 0.87161(19) 0.0699(8) Uani 1 8 f d . . .
C13 C 0.17003(18) -0.0864(3) 0.80707(18) 0.0697(8) Uani 1 8 f d . . .
C14 C 0.23006(17) 0.0056(3) 0.80340(16) 0.0633(8) Uani 1 8 f d . . .
C15 C 0.15449(13) -0.22642(19) 1.10328(14) 0.0508(6) Uani 1 8 f d . . .
H2A H 0.3386(10) 0.1143(16) 0.7696(11) 0.044(6) Uiso 1 8 f d . . .
H3A H 0.4523(11) 0.2222(17) 0.7850(12) 0.059(7) Uiso 1 8 f d . . .
H4A H 0.5388(12) 0.2510(17) 0.9099(12) 0.063(7) Uiso 1 8 f d . . .
H5A H 0.5085(11) 0.1615(17) 1.0156(12) 0.052(7) Uiso 1 8 f d . . .
H7A H 0.4775(12) 0.0724(18) 1.1094(12) 0.066(7) Uiso 1 8 f d . . .
H8A H 0.4047(13) -0.062(2) 1.1530(13) 0.094(9) Uiso 1 8 f d . . .
H9A H 0.2778(13) 0.188(2) 1.0849(13) 0.080(9) Uiso 1 8 f d . . .
H10A H 0.1387(11) 0.1673(19) 1.0782(12) 0.064(8) Uiso 1 8 f d . . .
H11A H 0.0523(11) 0.0973(17) 0.9562(11) 0.051(7) Uiso 1 8 f d . . .
H12A H 0.0334(12) -0.0112(18) 0.8384(12) 0.073(7) Uiso 1 8 f d . . .
H13A H 0.1265(12) -0.0809(17) 0.7575(12) 0.067(7) Uiso 1 8 f d . . .
H14A H 0.2560(12) -0.0202(19) 0.7635(13) 0.082(9) Uiso 1 8 f d . . .
H7B H 0.3947(13) 0.168(2) 1.0960(13) 0.088(10) Uiso 1 8 f d . . .
H8B H 0.3969(14) 0.077(2) 1.1990(15) 0.107(10) Uiso 1 8 f d . . .
H9B H 0.2668(11) 0.1633(17) 1.1678(12) 0.057(7) Uiso 1 8 f d . . .
H10B H 0.1555(11) 0.0356(17) 1.1038(11) 0.056(7) Uiso 1 8 f d . . .
H11B H 0.0710(12) -0.0340(19) 0.9775(12) 0.067(8) Uiso 1 8 f d . . .
H12B H 0.1085(12) 0.0809(19) 0.8489(13) 0.068(9) Uiso 1 8 f d . . .
H13B H 0.1921(11) -0.1639(18) 0.8088(12) 0.058(8) Uiso 1 8 f d . . .
H14B H 0.2065(12) 0.084(2) 0.7948(12) 0.073(9) Uiso 1 8 f d . . .

loop_
_atom_site_aniso_label
_atom_site_aniso_U_11
_atom_site_aniso_U_22
_atom_site_aniso_U_33
_atom_site_aniso_U_23
_atom_site_aniso_U_13
_atom_site_aniso_U_12
Na1 0.0545(5) 0.0414(5) 0.0599(6) 0.0010(4) 0.0207(5) 0.0010(4)
N1 0.0805(15) 0.0477(14) 0.0869(17) 0.0076(12) 0.0408(14) 0.0038(11)
O1 0.0504(9) 0.0483(9) 0.0366(9) -0.0002(7) 0.0053(8) -0.0068(8)
O2 0.0502(9) 0.0547(10) 0.0360(9) 0.0021(8) 0.0111(8) -0.0091(8)
O3 0.0581(11) 0.0632(12) 0.0620(11) -0.0030(9) 0.0234(9) 0.0046(10)
O4 0.0521(10) 0.0589(11) 0.0612(11) -0.0026(9) 0.0211(9) 0.0002(8)
O5 0.0550(10) 0.0538(11) 0.0671(12) -0.0052(9) 0.0143(9) -0.0007(9)
S1 0.0738(5) 0.1003(6) 0.0623(5) -0.0159(4) 0.0235(4) -0.0167(4)
C1 0.0446(13) 0.0344(13) 0.0449(15) 0.0003(12) 0.0181(12) 0.0040(11)
C2 0.0645(18) 0.0575(18) 0.0449(18) 0.0027(14) 0.0213(16) 0.0077(15)
C3 0.075(2) 0.0602(19) 0.067(2) 0.0179(16) 0.0416(18) 0.0137(16)
C4 0.0517(17) 0.0461(16) 0.090(2) 0.0074(17) 0.0367(17) -0.0004(14)
C5 0.0423(15) 0.0475(16) 0.0615(19) -0.0002(15) 0.0152(15) 0.0024(13)
C6 0.0410(13) 0.0339(13) 0.0461(14) -0.0002(12) 0.0160(12) 0.0038(11)
C7 0.0566(18) 0.090(2) 0.0430(17) -0.0063(16) 0.0109(15) -0.0100(19)
C8 0.0600(18) 0.094(3) 0.0536(19) -0.0031(19) 0.0134(15) -0.0040(18)
C9 0.085(2) 0.0548(19) 0.0506(19) -0.0067(16) 0.0195(18) -0.0044(17)
C10 0.078(2) 0.0503(19) 0.066(2) 0.0023(16) 0.0380(17) 0.0191(17)
C11 0.0497(18) 0.059(2) 0.090(2) 0.0040(18) 0.0244(17) 0.0113(16)
C12 0.0546(18) 0.069(2) 0.078(2) 0.0004(19) 0.0064(17) 0.0021(18)
C13 0.0645(19) 0.074(2) 0.059(2) -0.0179(18) -0.0006(17) -0.0051(19)
C14 0.0597(17) 0.078(2) 0.0470(18) -0.0059(17) 0.0074(15) -0.0081(18)
C15 0.0506(15) 0.0389(15) 0.0596(17) 0.0029(13) 0.0106(14) -0.0031(12)

loop_
_geom_bond_atom_site_label_1
_geom_bond_atom_site_label_2
_geom_bond_distance
_geom_bond_site_symmetry_2
_geom_bond_publ_flag
Na1 O5 2.4704(17) . ?
Na1 N1 2.495(2) . ?
Na1 O1 2.4990(17) . ?
Na1 O4 2.5046(17) . ?
Na1 O3 2.5194(18) . ?
Na1 N1 2.532(2) 7_547 ?
Na1 O2 2.5657(17) . ?
Na1 Na1 3.6720(19) 7_547 ?
N1 C15 1.148(3) . ?
N1 Na1 2.532(2) 7_547 ?
O1 C1 1.365(2) . ?
O1 C14 1.423(3) . ?
O2 C6 1.367(2) . ?
O2 C7 1.433(3) . ?
O3 C9 1.414(3) . ?
O3 C8 1.425(3) . ?
O4 C11 1.420(3) . ?
O4 C10 1.427(3) . ?
O5 C13 1.416(3) . ?
O5 C12 1.428(3) . ?
S1 C15 1.633(3) . ?
C1 C2 1.384(3) . ?
C1 C6 1.394(3) . ?
C2 C3 1.380(3) . ?
C2 H2A 0.922(17) . ?
C3 C4 1.356(3) . ?
C3 H3A 0.94(2) . ?
C4 C5 1.379(3) . ?
C4 H4A 0.96(2) . ?
C5 C6 1.379(3) . ?
C5 H5A 0.906(18) . ?
C7 C8 1.478(3) . ?
C7 H7A 1.00(2) . ?
C7 H7B 1.02(2) . ?
C8 H8A 1.09(2) . ?
C8 H8B 1.03(2) . ?
C9 C10 1.483(4) . ?
C9 H9A 0.98(2) . ?
C9 H9B 0.98(2) . ?
C10 H10A 0.94(2) . ?
C10 H10B 0.996(19) . ?
C11 C12 1.481(4) . ?
C11 H11A 0.916(18) . ?
C11 H11B 1.01(2) . ?
C12 H12A 1.03(2) . ?
C12 H12B 0.95(2) . ?
C13 C14 1.498(4) . ?
C13 H13A 0.992(19) . ?
C13 H13B 0.951(19) . ?
C14 H14A 0.99(2) . ?
C14 H14B 0.97(2) . ?
